data_4323721
loop_
_publ_author_name
'Randolf D. K\"ohn'
'Matthias Haufe'
'Gabriele Kociok-K\"ohn'
'Alexander C. Filippou'

_publ_contact_author
;
        Randolf D. K\"ohn
        Institut f\"ur Anorganische und Analytische Chemie
        Technische Universit\"at Berlin
        Stra\&se des 17. Juni 135
        10623 Berlin
        Bundesrepublik Deutschland
;
_publ_contact_author_email kociok@wap0203.chem.tu-berlin.de
_publ_contact_author_fax '049 30 314-22168'
_publ_contact_author_phone '049 30 314-26203'
_publ_section_title
;
 The Chemistry of 1,3,5-Triazacyclohexane Complexes. 6.1Synthesis and
 Characterization of the Cobalt(II) Methoxide Core {Co3(OMe)4}2+
;
_journal_name_full 'Inorganic Chemistry'
_journal_page_first 6064
_journal_page_last 6069
_journal_paper_doi 10.1021/ic9704593
_journal_volume 36
_journal_year 1997
_chemical_compound_source CH2Cl2
_chemical_formula_moiety
;
 [C22 H57 Co3 N9 O4][B C32 H12 F24]2*(CH2 Cl2)2 
;
_chemical_formula_structural
;
 [{(CH3)3 (C3 H6 N3) Co}3 (O (CH3))4][B (C6 H3 (C F3)2)4]2 *(CH2 Cl2)2
;
_chemical_formula_sum 'C88 H85 B2 Cl4 Co3 F48 N9 O4'
_chemical_formula_weight 2584.86
_chemical_melting_point 423(3)
_chemical_name_systematic
; 
 ? 
;
_space_group_IT_number 4
_symmetry_cell_setting monoclinic
_symmetry_space_group_name_Hall 'P 2yb'
_symmetry_space_group_name_H-M 'P 1 21 1'
_atom_sites_solution_hydrogens geom
_atom_sites_solution_primary direct
_atom_sites_solution_secondary difmap
_audit_creation_method SHELXL
_cell_angle_alpha 90.00
_cell_angle_beta 101.16(2)
_cell_angle_gamma 90.00
_cell_formula_units_Z 2
_cell_length_a 12.710(3)
_cell_length_b 23.251(3)
_cell_length_c 18.702(4)
_cell_measurement_reflns_used 2000
_cell_measurement_temperature 183(2)
_cell_measurement_theta_max 26
_cell_measurement_theta_min 2
_cell_volume 5422.3(19)
_computing_cell_refinement 'IPDS (STOE, 1996)'
_computing_data_collection 'IPDS (STOE, 1996)'
_computing_data_reduction 'IPDS (Software 2.65, 1996)'
_computing_molecular_graphics
;
 L.Zsolnai,H.Pritzkow, ZORTEP, ORTEP program for PC,
 Universit\"at Heidelberg 1994
;
_computing_publication_material 'SHELXL-93 (Sheldrick, 1993)'
_computing_structure_refinement 'SHELXL-93 (Sheldrick, 1993)'
_computing_structure_solution 'SHELXS-86 (Sheldrick, 1990)'
_diffrn_ambient_temperature 190(2)
_diffrn_measurement_device 'Stoe IPDS'
_diffrn_measurement_method \f-rotation
_diffrn_radiation_monochromator graphite
_diffrn_radiation_source 'fine-focus sealed tube'
_diffrn_radiation_type MoK\a
_diffrn_radiation_wavelength 0.71073
_diffrn_reflns_av_R_equivalents 0.0662
_diffrn_reflns_av_sigmaI/netI 0.0762
_diffrn_reflns_limit_h_max 15
_diffrn_reflns_limit_h_min -15
_diffrn_reflns_limit_k_max 28
_diffrn_reflns_limit_k_min -28
_diffrn_reflns_limit_l_max 23
_diffrn_reflns_limit_l_min 0
_diffrn_reflns_number 44945
_diffrn_reflns_theta_max 26.20
_diffrn_reflns_theta_min 2.07
_diffrn_standards_number 200
_exptl_absorpt_coefficient_mu 0.673
_exptl_absorpt_correction_type none
_exptl_crystal_colour purple
_exptl_crystal_density_diffrn 1.583
_exptl_crystal_description 'irregular shape'
_exptl_crystal_F_000 2598
_exptl_crystal_size_max 0.49
_exptl_crystal_size_mid 0.46
_exptl_crystal_size_min 0.30
_refine_diff_density_max 0.896
_refine_diff_density_min -0.775
_refine_diff_density_rms 0.088
_refine_ls_abs_structure_details 'Flack H D (1983), Acta Cryst. A39, 876-881'
_refine_ls_abs_structure_Flack 0.034(15)
_refine_ls_extinction_method none
_refine_ls_goodness_of_fit_all 1.030
_refine_ls_goodness_of_fit_obs 1.131
_refine_ls_hydrogen_treatment noref
_refine_ls_matrix_type full
_refine_ls_number_parameters 1476
_refine_ls_number_reflns 20990
_refine_ls_number_restraints 41
_refine_ls_restrained_S_all 1.074
_refine_ls_restrained_S_obs 1.143
_refine_ls_R_factor_all 0.1024
_refine_ls_R_factor_obs 0.0715
_refine_ls_shift/esd_max 0.001
_refine_ls_shift/esd_mean 0.000
_refine_ls_structure_factor_coef Fsqd
_refine_ls_weighting_details 'w=1/[\s^2^(Fo^2^)+(0.1309P)^2^+0.0297P] where P=(Fo^2^+2Fc^2^)/3'
_refine_ls_weighting_scheme calc
_refine_ls_wR_factor_all 0.2071
_refine_ls_wR_factor_obs 0.1840
_reflns_number_observed 14962
_reflns_number_total 21028
_reflns_observed_criterion >2sigma(I)
_cod_data_source_file ic9704593_2.cif
_cod_data_source_block rdk21
_cod_depositor_comments
;
The following automatic conversions were performed:

'_refine_ls_weighting_scheme' value 'calc
w=1/[\s^2^(Fo^2^)+(0.1309P)^2^+0.0297P] where P=(Fo^2^+2Fc^2^)/3' was
changed to 'calc'. New tag '_refine_ls_weighting_details' was
created. The value of the new tag was set to
'w=1/[\s^2^(Fo^2^)+(0.1309P)^2^+0.0297P] where P=(Fo^2^+2Fc^2^)/3'.

Automatic conversion script
Id: cif_fix_values 3143 2015-03-26 13:38:13Z robertas 
;
_cod_original_cell_volume 5422.6(18)
_cod_database_code 4323721

loop_
_symmetry_equiv_pos_as_xyz
'x, y, z'
'-x, y+1/2, -z'

loop_
_atom_site_aniso_label
_atom_site_aniso_U_11
_atom_site_aniso_U_22
_atom_site_aniso_U_33
_atom_site_aniso_U_23
_atom_site_aniso_U_13
_atom_site_aniso_U_12
Co1 0.0296(4) 0.0357(4) 0.0543(5) 0.0076(4) 0.0141(4) 0.0030(4)
Co2 0.0316(4) 0.0288(4) 0.0317(4) 0.0042(3) 0.0063(3) -0.0003(3)
Co3 0.0293(4) 0.0291(4) 0.0291(4) 0.0029(3) 0.0029(3) 0.0006(3)
C1 0.078(6) 0.048(4) 0.085(6) 0.008(4) 0.047(5) 0.025(4)
N1 0.057(4) 0.066(4) 0.070(5) 0.019(3) 0.041(4) 0.025(3)
C10 0.108(9) 0.130(9) 0.062(6) 0.019(6) 0.044(6) 0.018(7)
C2 0.064(5) 0.068(5) 0.092(7) 0.023(5) 0.038(5) 0.013(5)
N2 0.031(3) 0.064(4) 0.163(9) 0.012(5) 0.023(4) 0.006(3)
C20 0.037(5) 0.120(9) 0.243(18) 0.029(10) 0.031(8) -0.024(5)
C3 0.055(6) 0.088(7) 0.134(10) 0.036(7) 0.004(6) 0.032(5)
N3 0.077(5) 0.051(4) 0.082(5) 0.026(3) 0.023(4) 0.022(3)
C30 0.162(12) 0.073(7) 0.115(9) 0.042(6) 0.054(9) 0.004(7)
O2 0.035(2) 0.037(2) 0.049(2) 0.001(2) 0.012(2) -0.009(2)
C21 0.073(6) 0.077(6) 0.100(8) -0.018(5) 0.029(6) -0.020(5)
O4 0.033(2) 0.032(2) 0.036(2) -0.003(2) 0.006(2) -0.006(2)
C41 0.082(6) 0.052(4) 0.048(4) -0.016(3) 0.014(4) -0.024(4)
O3 0.034(2) 0.053(3) 0.048(3) 0.005(2) -0.007(2) -0.001(2)
C31 0.067(5) 0.079(5) 0.060(5) 0.026(5) -0.007(4) 0.005(5)
C4 0.049(4) 0.070(5) 0.067(5) 0.009(4) 0.024(4) 0.000(3)
N4 0.036(3) 0.081(4) 0.060(4) 0.017(3) 0.012(3) -0.013(3)
C40 0.044(5) 0.179(13) 0.090(8) 0.028(8) -0.001(5) -0.027(6)
C5 0.107(8) 0.079(6) 0.085(7) 0.003(5) 0.036(6) -0.048(6)
N5 0.075(5) 0.034(3) 0.113(7) 0.013(3) 0.045(5) 0.001(3)
C50 0.153(12) 0.038(5) 0.243(18) 0.031(7) 0.083(12) 0.042(6)
C6 0.070(6) 0.077(6) 0.069(6) 0.043(5) 0.017(5) 0.011(4)
N6 0.062(4) 0.066(4) 0.039(3) 0.016(3) 0.015(3) 0.009(3)
C60 0.141(10) 0.117(9) 0.048(6) -0.011(5) 0.032(6) -0.023(7)
C7 0.057(4) 0.052(4) 0.057(5) 0.004(3) 0.008(4) 0.016(3)
N7 0.051(3) 0.034(3) 0.055(4) 0.010(2) 0.004(3) 0.005(2)
C70 0.075(6) 0.036(4) 0.098(7) 0.004(4) 0.018(5) -0.003(4)
C8 0.068(5) 0.044(4) 0.043(4) 0.015(3) 0.005(3) 0.003(3)
N8 0.061(4) 0.055(3) 0.039(3) 0.000(3) 0.001(3) 0.003(3)
C80 0.083(6) 0.100(7) 0.046(4) -0.007(5) 0.013(4) 0.015(6)
C9 0.048(4) 0.066(5) 0.043(4) 0.007(3) -0.013(3) -0.001(3)
N9 0.040(3) 0.054(3) 0.049(3) 0.007(3) -0.001(3) 0.002(2)
C90 0.046(4) 0.095(6) 0.089(6) -0.003(6) 0.010(4) -0.008(5)
O1 0.042(2) 0.033(2) 0.033(2) 0.000(2) 0.009(2) 0.003(2)
C11 0.109(7) 0.051(4) 0.060(5) -0.011(4) 0.023(5) -0.012(5)
B1 0.034(3) 0.030(3) 0.031(4) -0.003(3) 0.005(3) 0.006(3)
C110 0.024(3) 0.037(3) 0.036(3) 0.005(2) 0.001(2) 0.004(2)
C111 0.035(3) 0.026(3) 0.051(4) -0.001(3) 0.004(3) 0.005(2)
C112 0.050(4) 0.033(3) 0.063(4) 0.000(3) 0.015(3) 0.004(3)
C113 0.049(4) 0.032(3) 0.075(6) 0.009(3) 0.012(4) 0.006(3)
C114 0.038(3) 0.033(3) 0.069(5) 0.017(3) 0.008(3) 0.002(3)
C115 0.032(3) 0.049(4) 0.051(4) 0.012(3) 0.012(3) -0.003(3)
C116 0.104(8) 0.052(5) 0.097(8) -0.009(5) 0.037(7) 0.019(5)
C117 0.075(6) 0.065(5) 0.091(7) 0.041(5) 0.018(5) 0.006(5)
C120 0.030(3) 0.026(3) 0.033(3) -0.001(2) 0.005(2) 0.003(2)
C121 0.024(3) 0.036(3) 0.032(3) 0.000(2) 0.003(2) 0.002(2)
C122 0.022(3) 0.044(3) 0.034(3) -0.004(3) 0.000(2) 0.005(2)
C123 0.026(3) 0.057(4) 0.034(3) -0.009(3) 0.006(3) 0.003(3)
C124 0.029(3) 0.052(4) 0.042(4) -0.009(3) 0.013(3) 0.006(3)
C125 0.022(3) 0.042(3) 0.040(3) 0.000(3) 0.001(2) 0.000(2)
C126 0.033(3) 0.055(4) 0.051(4) -0.004(3) 0.007(3) 0.004(3)
C127 0.029(4) 0.110(7) 0.046(4) -0.019(4) 0.009(3) 0.001(4)
C130 0.031(3) 0.044(3) 0.035(3) 0.005(3) 0.000(3) -0.004(3)
C131 0.036(3) 0.042(3) 0.040(4) 0.010(3) -0.001(3) -0.003(3)
C132 0.045(4) 0.071(5) 0.045(4) 0.018(4) -0.021(3) -0.012(4)
C133 0.052(4) 0.060(4) 0.032(4) -0.002(3) 0.000(3) -0.012(3)
C134 0.046(4) 0.060(4) 0.039(4) -0.012(3) 0.011(3) -0.016(3)
C135 0.043(3) 0.037(3) 0.034(3) -0.005(3) 0.012(3) -0.006(3)
C136 0.053(6) 0.101(8) 0.084(7) 0.018(6) -0.041(5) -0.013(5)
C137 0.089(7) 0.067(5) 0.048(5) -0.019(4) 0.027(5) -0.029(5)
C140 0.025(3) 0.039(3) 0.031(3) -0.006(2) 0.000(2) -0.001(2)
C141 0.025(3) 0.033(3) 0.047(4) -0.001(3) 0.007(3) 0.005(2)
C142 0.031(3) 0.047(4) 0.056(4) -0.004(3) 0.020(3) -0.007(3)
C143 0.044(4) 0.044(3) 0.050(4) 0.008(3) 0.014(3) -0.010(3)
C144 0.036(3) 0.039(3) 0.043(4) -0.001(3) 0.002(3) -0.002(3)
C145 0.025(3) 0.034(3) 0.039(3) -0.007(2) 0.000(3) 0.005(2)
C146 0.043(4) 0.055(4) 0.105(7) 0.000(5) 0.033(5) 0.001(4)
C147 0.058(5) 0.060(5) 0.062(6) 0.014(4) -0.003(4) -0.001(4)
F11 0.162(14) 0.061(9) 0.092(9) 0.002(7) 0.076(8) 0.060(9)
F12 0.171(19) 0.259(36) 0.152(21) -0.149(24) -0.037(16) 0.066(24)
F13 0.254(29) 0.056(7) 0.081(11) -0.005(6) 0.092(15) 0.018(10)
F11A 0.477(89) 0.041(11) 0.209(35) -0.075(16) 0.142(49) -0.046(28)
F12A 0.205(34) 0.072(13) 0.037(9) -0.010(10) 0.020(13) 0.064(19)
F13A 0.173(30) 0.262(43) 0.110(23) -0.050(24) 0.096(23) -0.129(28)
F14 0.096(5) 0.164(7) 0.135(6) 0.092(6) -0.012(4) 0.029(5)
F15 0.155(7) 0.085(4) 0.194(8) 0.073(5) 0.007(6) -0.046(4)
F16 0.335(14) 0.105(5) 0.109(6) 0.071(5) 0.119(8) 0.084(7)
F21 0.057(2) 0.094(3) 0.033(2) -0.016(2) 0.004(2) 0.014(2)
F22 0.031(2) 0.212(7) 0.053(3) -0.031(4) -0.003(2) -0.020(3)
F23 0.169(6) 0.072(3) 0.057(3) 0.004(3) -0.039(4) 0.030(4)
F31 0.199(9) 0.151(7) 0.083(5) 0.005(5) -0.080(5) 0.034(6)
F32 0.127(6) 0.102(5) 0.120(6) 0.031(4) -0.048(4) 0.016(4)
F33 0.038(4) 0.401(18) 0.321(16) 0.272(15) -0.024(6) 0.016(6)
F34 0.169(16) 0.048(5) 0.142(18) -0.030(8) 0.095(14) -0.034(7)
F35 0.208(27) 0.098(10) 0.065(11) -0.001(7) 0.080(14) 0.005(14)
F36 0.070(9) 0.158(19) 0.220(25) -0.155(19) -0.036(12) 0.055(11)
F34A 0.256(56) 0.045(12) 0.120(24) 0.018(13) 0.099(30) 0.035(18)
F35A 0.107(20) 0.171(35) 0.162(36) -0.149(32) -0.052(20) 0.040(19)
F36A 0.087(20) 0.084(13) 0.252(45) -0.001(22) 0.111(26) -0.006(12)
F41 0.041(2) 0.105(4) 0.108(4) -0.018(3) 0.033(3) -0.016(2)
F42 0.060(4) 0.243(10) 0.186(8) -0.148(8) 0.056(4) -0.022(5)
F43 0.086(4) 0.148(6) 0.341(13) 0.140(8) 0.142(7) 0.074(5)
F44 0.041(8) 0.145(21) 0.339(40) 0.175(25) 0.060(14) 0.063(9)
F45 0.189(21) 0.092(15) 0.093(13) 0.063(12) 0.052(14) 0.039(15)
F46 0.399(53) 0.023(7) 0.123(19) 0.021(10) -0.103(24) 0.012(18)
F44A 0.260(39) 0.081(12) 0.168(28) -0.007(16) -0.177(29) 0.012(20)
F45A 0.088(10) 0.056(13) 0.178(27) 0.081(17) 0.039(12) 0.002(7)
F46A 0.263(30) 0.045(11) 0.229(28) 0.078(13) 0.176(26) 0.079(15)
B2 0.033(3) 0.030(3) 0.037(4) 0.004(3) 0.008(3) -0.004(3)
C210 0.019(3) 0.031(3) 0.032(3) -0.001(2) 0.000(2) -0.002(2)
C211 0.022(3) 0.036(3) 0.038(3) 0.000(2) 0.001(2) 0.004(2)
C212 0.023(3) 0.031(3) 0.044(3) -0.006(2) 0.010(3) 0.003(2)
C213 0.033(3) 0.034(3) 0.038(4) 0.001(2) 0.007(3) -0.003(2)
C214 0.030(3) 0.031(3) 0.031(3) -0.003(2) 0.004(2) 0.002(2)
C215 0.027(3) 0.041(3) 0.035(3) 0.005(3) 0.003(3) 0.007(2)
C216 0.035(3) 0.041(3) 0.060(4) 0.005(3) 0.020(3) 0.006(3)
C217 0.040(3) 0.041(3) 0.039(4) 0.002(3) 0.009(3) 0.009(3)
C220 0.021(3) 0.040(3) 0.052(4) 0.013(3) 0.009(3) 0.005(2)
C221 0.057(4) 0.045(4) 0.067(5) 0.020(3) 0.018(4) 0.003(3)
C222 0.068(5) 0.048(4) 0.107(8) 0.047(5) 0.018(5) -0.001(4)
C223 0.061(5) 0.050(5) 0.112(8) 0.025(5) 0.005(5) -0.007(4)
C224 0.046(4) 0.049(4) 0.097(7) 0.010(4) -0.009(4) 0.008(3)
C225 0.029(3) 0.035(3) 0.056(4) 0.002(3) -0.005(3) 0.005(2)
C227 0.115(9) 0.040(4) 0.109(9) -0.017(5) -0.032(7) 0.010(5)
C230 0.030(3) 0.035(3) 0.034(3) 0.005(2) 0.003(3) 0.001(2)
C231 0.025(3) 0.052(4) 0.034(3) 0.004(3) 0.007(2) -0.007(2)
C232 0.033(3) 0.068(4) 0.032(3) 0.001(3) 0.008(3) 0.005(3)
C233 0.029(3) 0.056(4) 0.037(4) -0.001(3) 0.000(3) 0.001(3)
C234 0.026(3) 0.040(3) 0.023(3) -0.001(2) -0.004(2) 0.003(2)
C235 0.026(3) 0.038(3) 0.033(3) 0.002(2) 0.005(2) 0.003(2)
C236 0.027(4) 0.118(7) 0.048(5) -0.002(5) 0.015(3) -0.020(4)
C237 0.036(4) 0.091(5) 0.024(3) -0.012(3) 0.002(3) 0.005(4)
C240 0.018(3) 0.047(3) 0.030(3) 0.005(3) -0.001(2) 0.002(2)
C241 0.029(3) 0.036(3) 0.033(3) 0.006(2) -0.001(2) -0.001(2)
C242 0.037(3) 0.041(3) 0.038(3) 0.003(3) 0.009(3) 0.006(3)
C243 0.032(3) 0.047(3) 0.031(3) 0.003(3) 0.000(3) 0.006(3)
C244 0.026(3) 0.064(4) 0.039(4) -0.001(3) -0.001(3) 0.014(3)
C245 0.028(3) 0.053(4) 0.039(4) 0.003(3) 0.001(3) 0.007(3)
C246 0.043(4) 0.043(4) 0.048(4) 0.001(3) 0.005(3) 0.007(3)
C247 0.060(5) 0.072(5) 0.064(6) -0.019(5) -0.029(4) 0.030(5)
F51 0.029(2) 0.073(3) 0.129(5) -0.001(3) 0.024(3) 0.000(2)
F52 0.056(3) 0.128(5) 0.093(4) -0.045(4) 0.012(3) 0.034(3)
F53 0.052(3) 0.096(4) 0.117(4) 0.058(3) 0.040(3) 0.042(3)
F54 0.054(3) 0.089(4) 0.113(4) 0.055(3) 0.003(3) 0.021(2)
F55 0.175(7) 0.041(2) 0.079(4) -0.001(2) -0.025(4) 0.018(3)
F56 0.133(5) 0.097(4) 0.078(4) 0.050(3) 0.063(4) 0.068(4)
F64 0.077(4) 0.067(3) 0.172(7) -0.032(4) -0.009(4) 0.020(3)
F65 0.072(4) 0.150(7) 0.282(12) -0.116(8) -0.046(6) 0.010(4)
F71 0.066(3) 0.151(5) 0.039(3) 0.004(3) 0.016(2) -0.010(3)
F72 0.137(6) 0.158(7) 0.101(5) 0.009(4) 0.078(5) 0.057(5)
F73 0.082(4) 0.310(12) 0.079(4) -0.062(5) 0.052(3) -0.104(6)
F74 0.169(7) 0.164(7) 0.053(3) -0.021(4) -0.045(4) 0.098(6)
F75 0.098(4) 0.210(8) 0.064(3) -0.040(4) 0.015(3) -0.106(5)
F76 0.048(2) 0.118(4) 0.047(3) -0.033(3) 0.009(2) -0.019(2)
F81 0.049(3) 0.087(4) 0.138(5) -0.046(4) 0.011(3) 0.017(2)
F82 0.122(5) 0.107(4) 0.066(4) -0.038(3) -0.006(3) 0.048(4)
F83 0.155(6) 0.039(3) 0.204(8) 0.024(3) 0.117(6) 0.019(3)
F84 0.062(4) 0.243(10) 0.250(11) 0.173(10) -0.045(5) 0.017(5)
F85 0.046(3) 0.124(5) 0.122(5) -0.019(4) -0.021(3) 0.010(3)
F86 0.065(4) 0.264(11) 0.144(7) -0.104(7) -0.048(4) 0.090(5)

loop_
_atom_site_label
_atom_site_type_symbol
_atom_site_fract_x
_atom_site_fract_y
_atom_site_fract_z
_atom_site_U_iso_or_equiv
_atom_site_thermal_displace_type
_atom_site_occupancy
_atom_site_calc_flag
_atom_site_refinement_flags
_atom_site_disorder_group
Co1 Co 0.78730(6) 1.08023(3) 0.78004(5) 0.0391(2) Uani 1 d . .
Co2 Co 0.95846(6) 1.08511(3) 0.68679(4) 0.0307(2) Uani 1 d . .
Co3 Co 0.97958(6) 0.99983(3) 0.81180(4) 0.0295(2) Uani 1 d . .
C1 C 0.7212(7) 1.1722(3) 0.8598(5) 0.066(2) Uani 1 d . .
H1A H 0.6632(7) 1.1896(3) 0.8812(5) 0.080 Uiso 1 calc R .
H1B H 0.7867(7) 1.1958(3) 0.8741(5) 0.080 Uiso 1 calc R .
N1 N 0.7415(5) 1.1127(3) 0.8859(4) 0.061(2) Uani 1 d . .
C10 C 0.7928(10) 1.1107(6) 0.9620(5) 0.096(4) Uani 1 d . .
H10A H 0.8604(10) 1.1321(6) 0.9691(5) 0.080 Uiso 1 calc R .
H10B H 0.8072(10) 1.0706(6) 0.9769(5) 0.080 Uiso 1 calc R .
H10C H 0.7454(10) 1.1281(6) 0.9916(5) 0.080 Uiso 1 calc R .
C2 C 0.6434(7) 1.0833(4) 0.8692(6) 0.072(2) Uani 1 d . .
H2A H 0.5883(7) 1.1037(4) 0.8905(6) 0.080 Uiso 1 calc R .
H2B H 0.6514(7) 1.0439(4) 0.8894(6) 0.080 Uiso 1 calc R .
N2 N 0.6113(5) 1.0812(3) 0.7905(6) 0.086(3) Uani 1 d . .
C20 C 0.5205(8) 1.0415(6) 0.7622(10) 0.133(6) Uani 1 d . .
H20A H 0.5045(8) 1.0429(6) 0.7089(10) 0.080 Uiso 1 calc R .
H20B H 0.4570(8) 1.0534(6) 0.7810(10) 0.080 Uiso 1 calc R .
H20C H 0.5402(8) 1.0022(6) 0.7783(10) 0.080 Uiso 1 calc R .
C3 C 0.5889(8) 1.1394(5) 0.7598(7) 0.094(4) Uani 1 d . .
H3A H 0.5672(8) 1.1379(5) 0.7061(7) 0.080 Uiso 1 calc R .
H3B H 0.5314(8) 1.1582(5) 0.7802(7) 0.080 Uiso 1 calc R .
N3 N 0.6902(6) 1.1698(3) 0.7815(4) 0.069(2) Uani 1 d . .
C30 C 0.6854(12) 1.2271(4) 0.7455(7) 0.113(4) Uani 1 d . .
H30A H 0.6639(12) 1.2222(4) 0.6926(7) 0.080 Uiso 1 calc R .
H30B H 0.7562(12) 1.2453(4) 0.7568(7) 0.080 Uiso 1 calc R .
H30C H 0.6329(12) 1.2514(4) 0.7632(7) 0.080 Uiso 1 calc R .
O2 O 0.8232(3) 0.9998(2) 0.8073(2) 0.0399(9) Uani 1 d . .
C21 C 0.7607(8) 0.9536(4) 0.7752(6) 0.082(3) Uani 1 d . .
H21A H 0.7922(8) 0.9174(4) 0.7963(6) 0.080 Uiso 1 calc R .
H21B H 0.7587(8) 0.9535(4) 0.7226(6) 0.080 Uiso 1 calc R .
H21C H 0.6877(8) 0.9573(4) 0.7844(6) 0.080 Uiso 1 calc R .
O4 O 0.9551(3) 1.0887(2) 0.7981(2) 0.0335(8) Uani 1 d . .
C41 C 1.0122(7) 1.1284(3) 0.8466(4) 0.060(2) Uani 1 d . .
H41A H 0.9980(7) 1.1216(3) 0.8955(4) 0.080 Uiso 1 calc R .
H41B H 0.9898(7) 1.1675(3) 0.8308(4) 0.080 Uiso 1 calc R .
H41C H 1.0892(7) 1.1240(3) 0.8474(4) 0.080 Uiso 1 calc R .
O3 O 0.8024(3) 1.0870(2) 0.6783(2) 0.0470(10) Uani 1 d . .
C31 C 0.7190(7) 1.0852(4) 0.6164(5) 0.071(2) Uani 1 d . .
H31A H 0.7492(7) 1.0896(4) 0.5723(5) 0.080 Uiso 1 calc R .
H31B H 0.6683(7) 1.1165(4) 0.6190(5) 0.080 Uiso 1 calc R .
H31C H 0.6817(7) 1.0482(4) 0.6148(5) 0.080 Uiso 1 calc R .
C4 C 1.1119(6) 1.0970(4) 0.6015(5) 0.060(2) Uani 1 d . .
H4A H 1.1412(6) 1.0576(4) 0.6009(5) 0.080 Uiso 1 calc R .
H4B H 1.1485(6) 1.1222(4) 0.5712(5) 0.080 Uiso 1 calc R .
N4 N 1.1276(5) 1.1188(3) 0.6762(4) 0.059(2) Uani 1 d . .
C40 C 1.2345(7) 1.1112(7) 0.7152(6) 0.106(4) Uani 1 d . .
H40A H 1.2407(7) 1.1265(7) 0.7647(6) 0.080 Uiso 1 calc R .
H40B H 1.2842(7) 1.1318(7) 0.6902(6) 0.080 Uiso 1 calc R .
H40C H 1.2523(7) 1.0702(7) 0.7176(6) 0.080 Uiso 1 calc R .
C5 C 1.0900(9) 1.1787(4) 0.6737(6) 0.088(3) Uani 1 d . .
H5A H 1.1051(9) 1.1962(4) 0.7228(6) 0.080 Uiso 1 calc R .
H5B H 1.1252(9) 1.2020(4) 0.6407(6) 0.080 Uiso 1 calc R .
N5 N 0.9739(6) 1.1750(3) 0.6458(5) 0.070(2) Uani 1 d . .
C50 C 0.9187(12) 1.2279(4) 0.6508(10) 0.139(6) Uani 1 d . .
H50A H 0.8420(12) 1.2225(4) 0.6314(10) 0.080 Uiso 1 calc R .
H50B H 0.9471(12) 1.2575(4) 0.6224(10) 0.080 Uiso 1 calc R .
H50C H 0.9291(12) 1.2399(4) 0.7019(10) 0.080 Uiso 1 calc R .
C6 C 0.9535(8) 1.1544(4) 0.5687(5) 0.071(3) Uani 1 d . .
H6A H 0.8758(8) 1.1547(4) 0.5475(5) 0.080 Uiso 1 calc R .
H6B H 0.9913(8) 1.1788(4) 0.5383(5) 0.080 Uiso 1 calc R .
N6 N 0.9948(5) 1.0970(3) 0.5734(3) 0.055(2) Uani 1 d . .
C60 C 0.9671(11) 1.0685(5) 0.5031(5) 0.100(4) Uani 1 d . .
H60A H 0.9958(11) 1.0293(5) 0.5070(5) 0.080 Uiso 1 calc R .
H60B H 0.9980(11) 1.0900(5) 0.4670(5) 0.080 Uiso 1 calc R .
H60C H 0.8889(11) 1.0672(5) 0.4877(5) 0.080 Uiso 1 calc R .
C7 C 1.1416(6) 0.9190(3) 0.8468(4) 0.056(2) Uani 1 d . .
H7A H 1.1858(6) 0.8942(3) 0.8839(4) 0.080 Uiso 1 calc R .
H7B H 1.1605(6) 0.9109(3) 0.7988(4) 0.080 Uiso 1 calc R .
N7 N 1.0256(5) 0.9082(2) 0.8441(3) 0.0477(14) Uani 1 d . .
C70 C 0.9903(8) 0.8513(3) 0.8155(6) 0.069(2) Uani 1 d . .
H70A H 1.0081(8) 0.8464(3) 0.7671(6) 0.080 Uiso 1 calc R .
H70B H 0.9126(8) 0.8478(3) 0.8117(6) 0.080 Uiso 1 calc R .
H70C H 1.0266(8) 0.8215(3) 0.8484(6) 0.080 Uiso 1 calc R .
C8 C 1.0005(7) 0.9172(3) 0.9164(4) 0.052(2) Uani 1 d . .
H8A H 1.0451(7) 0.8920(3) 0.9528(4) 0.080 Uiso 1 calc R .
H8B H 0.9240(7) 0.9089(3) 0.9159(4) 0.080 Uiso 1 calc R .
N8 N 1.0245(5) 0.9781(3) 0.9338(3) 0.0525(15) Uani 1 d . .
C80 C 0.9836(8) 0.9959(5) 0.9987(5) 0.076(2) Uani 1 d . .
H80A H 0.9065(8) 0.9878(5) 0.9912(5) 0.080 Uiso 1 calc R .
H80B H 0.9958(8) 1.0372(5) 1.0069(5) 0.080 Uiso 1 calc R .
H80C H 1.0210(8) 0.9744(5) 1.0412(5) 0.080 Uiso 1 calc R .
C9 C 1.1387(6) 0.9882(3) 0.9391(4) 0.055(2) Uani 1 d . .
H9A H 1.1812(6) 0.9612(3) 0.9742(4) 0.080 Uiso 1 calc R .
H9B H 1.1577(6) 1.0281(3) 0.9555(4) 0.080 Uiso 1 calc R .
N9 N 1.1593(4) 0.9788(2) 0.8655(3) 0.0488(14) Uani 1 d . .
C90 C 1.2671(6) 0.9973(5) 0.8589(6) 0.077(2) Uani 1 d . .
H90A H 1.2765(6) 1.0381(5) 0.8720(6) 0.080 Uiso 1 calc R .
H90B H 1.2764(6) 0.9919(5) 0.8085(6) 0.080 Uiso 1 calc R .
H90C H 1.3205(6) 0.9744(5) 0.8917(6) 0.080 Uiso 1 calc R .
O1 O 1.0029(3) 1.0053(2) 0.7115(2) 0.0356(9) Uani 1 d . .
C11 C 0.9897(9) 0.9622(4) 0.6603(5) 0.073(3) Uani 1 d . .
H11A H 1.0069(9) 0.9769(4) 0.6149(5) 0.080 Uiso 1 calc R .
H11B H 0.9152(9) 0.9489(4) 0.6514(5) 0.080 Uiso 1 calc R .
H11C H 1.0376(9) 0.9301(4) 0.6783(5) 0.080 Uiso 1 calc R .
B1 B 0.6485(5) 0.7322(3) 0.7494(4) 0.0316(14) Uani 1 d . .
C110 C 0.6738(4) 0.6630(2) 0.7405(3) 0.0328(13) Uani 1 d . .
C111 C 0.6880(5) 0.6397(2) 0.6754(4) 0.0378(14) Uani 1 d . .
H111 H 0.6869(5) 0.6649(2) 0.6353(4) 0.080 Uiso 1 calc R .
C112 C 0.7040(5) 0.5812(3) 0.6650(4) 0.048(2) Uani 1 d . .
C113 C 0.7078(6) 0.5443(3) 0.7227(5) 0.052(2) Uani 1 d . .
H113 H 0.7206(6) 0.5044(3) 0.7172(5) 0.080 Uiso 1 calc R .
C114 C 0.6928(5) 0.5658(3) 0.7885(4) 0.047(2) Uani 1 d . .
C115 C 0.6760(5) 0.6238(3) 0.7979(4) 0.044(2) Uani 1 d . .
H115 H 0.6658(5) 0.6374(3) 0.8440(4) 0.080 Uiso 1 calc R .
C116 C 0.7182(10) 0.5597(4) 0.5922(7) 0.082(3) Uani 1 d . .
C117 C 0.7004(8) 0.5250(4) 0.8503(6) 0.077(3) Uani 1 d . .
C120 C 0.5177(4) 0.7357(2) 0.7342(3) 0.0294(12) Uani 1 d . .
C121 C 0.4576(4) 0.7353(2) 0.6629(3) 0.0310(12) Uani 1 d . .
H121 H 0.4945(4) 0.7367(2) 0.6233(3) 0.080 Uiso 1 calc R .
C122 C 0.3462(4) 0.7330(3) 0.6479(3) 0.0338(13) Uani 1 d . .
C123 C 0.2894(5) 0.7310(3) 0.7043(3) 0.0391(14) Uani 1 d . .
H123 H 0.2132(5) 0.7296(3) 0.6938(3) 0.080 Uiso 1 calc R .
C124 C 0.3448(4) 0.7311(3) 0.7764(3) 0.0400(14) Uani 1 d D .
C125 C 0.4582(4) 0.7336(3) 0.7892(4) 0.0351(13) Uani 1 d . .
H125 H 0.4959(4) 0.7339(3) 0.8383(4) 0.080 Uiso 1 calc R .
C126 C 0.2871(5) 0.7337(3) 0.5711(4) 0.046(2) Uani 1 d . .
C127 C 0.2861(4) 0.7323(3) 0.8353(3) 0.061(2) Uani 1 d D .
C130 C 0.7038(5) 0.7572(3) 0.8290(3) 0.0376(14) Uani 1 d . .
C131 C 0.7994(5) 0.7341(3) 0.8706(4) 0.0406(14) Uani 1 d . .
H131 H 0.8307(5) 0.7012(3) 0.8530(4) 0.080 Uiso 1 calc R .
C132 C 0.8480(6) 0.7580(4) 0.9358(4) 0.058(2) Uani 1 d . .
C133 C 0.8073(6) 0.8040(3) 0.9644(4) 0.049(2) Uani 1 d . .
H133 H 0.8399(6) 0.8185(3) 1.0110(4) 0.080 Uiso 1 calc R .
C134 C 0.7136(6) 0.8307(3) 0.9230(4) 0.048(2) Uani 1 d . .
C135 C 0.6657(5) 0.8063(3) 0.8577(3) 0.0373(14) Uani 1 d . .
H135 H 0.6030(5) 0.8240(3) 0.8308(3) 0.080 Uiso 1 calc R .
C136 C 0.9524(8) 0.7304(5) 0.9770(6) 0.087(3) Uani 1 d . .
C137 C 0.6663(8) 0.8818(4) 0.9525(5) 0.066(2) Uani 1 d . .
C140 C 0.7010(4) 0.7691(2) 0.6915(3) 0.0323(13) Uani 1 d . .
C141 C 0.8046(5) 0.7565(2) 0.6783(4) 0.0352(13) Uani 1 d . .
H141 H 0.8420(5) 0.7247(2) 0.7030(4) 0.080 Uiso 1 calc R .
C142 C 0.8535(5) 0.7873(3) 0.6323(4) 0.043(2) Uani 1 d . .
C143 C 0.8025(5) 0.8352(3) 0.5962(4) 0.045(2) Uani 1 d . .
H143 H 0.8354(5) 0.8568(3) 0.5635(4) 0.080 Uiso 1 calc R .
C144 C 0.7035(5) 0.8502(3) 0.6093(4) 0.0400(14) Uani 1 d . .
C145 C 0.6547(5) 0.8188(2) 0.6563(3) 0.0336(13) Uani 1 d . .
H145 H 0.5872(5) 0.8314(2) 0.6651(3) 0.080 Uiso 1 calc R .
C146 C 0.9613(6) 0.7689(4) 0.6195(6) 0.065(2) Uani 1 d . .
C147 C 0.6487(7) 0.9007(4) 0.5680(5) 0.062(2) Uani 1 d . .
F11 F 0.7730(15) 0.5163(7) 0.5942(8) 0.098(7) Uani 0.61(4) d P 1
F12 F 0.6187(23) 0.5428(22) 0.5503(17) 0.203(16) Uani 0.61(4) d P 1
F13 F 0.7563(28) 0.5966(5) 0.5510(10) 0.122(10) Uani 0.61(4) d P 1
F11A F 0.7110(71) 0.5057(12) 0.5847(26) 0.232(30) Uani 0.39(4) d P 2
F12A F 0.6433(35) 0.5777(11) 0.5400(11) 0.105(13) Uani 0.39(4) d P 2
F13A F 0.8191(36) 0.5788(23) 0.5829(20) 0.173(20) Uani 0.39(4) d P 2
F14 F 0.7946(6) 0.5050(4) 0.8748(4) 0.136(3) Uani 1 d . .
F15 F 0.6443(7) 0.4781(3) 0.8348(5) 0.148(3) Uani 1 d . .
F16 F 0.6665(10) 0.5463(3) 0.9067(5) 0.173(5) Uani 1 d . .
F21 F 0.3310(3) 0.7011(2) 0.5270(2) 0.0617(11) Uani 1 d . .
F22 F 0.1868(3) 0.7173(3) 0.5633(3) 0.100(2) Uani 1 d . .
F23 F 0.2836(6) 0.7856(2) 0.5415(3) 0.108(2) Uani 1 d . .
F24 F 0.3349(7) 0.7045(5) 0.8944(4) 0.063(3) Uiso 0.49(2) d PD 1
F25 F 0.2807(10) 0.7899(3) 0.8571(6) 0.094(4) Uiso 0.49(2) d PD 1
F26 F 0.1849(5) 0.7180(5) 0.8175(5) 0.082(4) Uiso 0.49(2) d PD 1
F24A F 0.3453(6) 0.7250(5) 0.9008(3) 0.052(3) Uiso 0.51(2) d PD 2
F25A F 0.2196(8) 0.7751(4) 0.8339(5) 0.082(4) Uiso 0.51(2) d PD 2
F26A F 0.2174(7) 0.6838(4) 0.8267(5) 0.072(4) Uiso 0.51(2) d PD 2
F31 F 0.9694(8) 0.7402(4) 1.0462(4) 0.159(4) Uani 1 d . .
F32 F 0.9420(6) 0.6724(3) 0.9788(4) 0.126(3) Uani 1 d . .
F33 F 1.0301(6) 0.7423(7) 0.9526(8) 0.261(9) Uani 1 d . .
F34 F 0.7266(21) 0.9293(5) 0.9516(16) 0.111(7) Uani 0.62(4) d P 1
F35 F 0.6612(28) 0.8779(7) 1.0217(9) 0.116(9) Uani 0.62(4) d P 1
F36 F 0.5738(14) 0.8974(13) 0.9175(18) 0.158(15) Uani 0.62(4) d P 1
F34A F 0.6686(45) 0.9209(11) 0.9082(22) 0.132(19) Uani 0.38(4) d P 2
F35A F 0.7263(27) 0.8996(20) 1.0168(26) 0.157(25) Uani 0.38(4) d P 2
F36A F 0.5829(28) 0.8705(10) 0.9723(33) 0.131(16) Uani 0.38(4) d P 2
F41 F 1.0324(4) 0.8110(2) 0.6277(3) 0.082(2) Uani 1 d . .
F42 F 0.9544(5) 0.7548(5) 0.5489(5) 0.159(4) Uani 1 d . .
F43 F 1.0042(6) 0.7285(4) 0.6597(7) 0.178(5) Uani 1 d . .
F44 F 0.5445(11) 0.8961(12) 0.5569(21) 0.172(17) Uani 0.52(3) d P 1
F45 F 0.6685(26) 0.9039(10) 0.4990(12) 0.122(10) Uani 0.52(3) d P 1
F46 F 0.6632(43) 0.9480(6) 0.5985(16) 0.202(21) Uani 0.52(3) d P 1
F44A F 0.5764(37) 0.8911(8) 0.5199(20) 0.199(23) Uani 0.48(3) d P 2
F45A F 0.7115(13) 0.9407(8) 0.5518(20) 0.106(12) Uani 0.48(3) d P 2
F46A F 0.6026(31) 0.9317(9) 0.6171(18) 0.162(15) Uani 0.48(3) d P 2
B2 B 0.6563(5) 0.8629(3) 0.2531(4) 0.0330(14) Uani 1 d . .
C210 C 0.5973(4) 0.8369(2) 0.3159(3) 0.0280(11) Uani 1 d . .
C211 C 0.4993(4) 0.8593(2) 0.3279(3) 0.0326(12) Uani 1 d . .
H211 H 0.4712(4) 0.8927(2) 0.3017(3) 0.080 Uiso 1 calc R .
C212 C 0.4427(4) 0.8353(2) 0.3754(3) 0.0321(12) Uani 1 d . .
C213 C 0.4825(5) 0.7875(2) 0.4169(3) 0.0348(13) Uani 1 d . .
H213 H 0.4437(5) 0.7709(2) 0.4504(3) 0.080 Uiso 1 calc R .
C214 C 0.5792(4) 0.7651(2) 0.4082(3) 0.0309(12) Uani 1 d . .
C215 C 0.6343(5) 0.7892(3) 0.3588(3) 0.0344(13) Uani 1 d . .
H215 H 0.7007(5) 0.7725(3) 0.3538(3) 0.080 Uiso 1 calc R .
C216 C 0.3372(5) 0.8601(3) 0.3839(4) 0.044(2) Uani 1 d . .
C217 C 0.6227(5) 0.7128(3) 0.4485(4) 0.0397(14) Uani 1 d . .
C220 C 0.6346(5) 0.9326(3) 0.2435(4) 0.0376(14) Uani 1 d . .
C221 C 0.6252(6) 0.9592(3) 0.1761(5) 0.055(2) Uani 1 d . .
H221 H 0.6262(6) 0.9366(3) 0.1339(5) 0.080 Uiso 1 calc R .
C222 C 0.6142(7) 1.0199(3) 0.1693(4) 0.074(3) Uani 1 d D .
C223 C 0.6147(7) 1.0536(4) 0.2321(6) 0.076(3) Uani 1 d . .
H223 H 0.6054(7) 1.0941(4) 0.2279(6) 0.080 Uiso 1 calc R .
C224 C 0.6285(6) 1.0280(3) 0.2985(6) 0.067(2) Uani 1 d . .
C225 C 0.6384(5) 0.9677(3) 0.3042(4) 0.042(2) Uani 1 d . .
H225 H 0.6479(5) 0.9505(3) 0.3510(4) 0.080 Uiso 1 calc R .
C227 C 0.6329(10) 1.0621(4) 0.3641(7) 0.096(4) Uani 1 d . .
C230 C 0.7875(5) 0.8601(2) 0.2728(3) 0.0336(13) Uani 1 d . .
C231 C 0.8514(5) 0.8574(3) 0.2198(3) 0.0367(13) Uani 1 d . .
H231 H 0.8186(5) 0.8485(3) 0.1710(3) 0.080 Uiso 1 calc R .
C232 C 0.9609(5) 0.8674(3) 0.2362(4) 0.044(2) Uani 1 d . .
C233 C 1.0142(5) 0.8786(3) 0.3084(3) 0.0415(14) Uani 1 d . .
H233 H 1.0894(5) 0.8847(3) 0.3202(3) 0.080 Uiso 1 calc R .
C234 C 0.9527(4) 0.8804(2) 0.3601(3) 0.0309(12) Uani 1 d . .
C235 C 0.8433(4) 0.8702(2) 0.3459(3) 0.0321(12) Uani 1 d . .
H235 H 0.8051(4) 0.8699(2) 0.3848(3) 0.080 Uiso 1 calc R .
C236 C 1.0257(6) 0.8626(5) 0.1778(4) 0.064(2) Uani 1 d . .
C237 C 1.0076(5) 0.8927(4) 0.4378(4) 0.051(2) Uani 1 d . .
C240 C 0.6005(4) 0.8274(3) 0.1798(3) 0.0325(13) Uani 1 d . .
C241 C 0.6433(5) 0.7779(2) 0.1548(3) 0.0333(13) Uani 1 d . .
H241 H 0.7111(5) 0.7646(2) 0.1800(3) 0.080 Uiso 1 calc R .
C242 C 0.5911(5) 0.7472(3) 0.0946(3) 0.0383(14) Uani 1 d . .
C243 C 0.4890(5) 0.7643(3) 0.0586(3) 0.0375(13) Uani 1 d . .
H243 H 0.4521(5) 0.7434(3) 0.0177(3) 0.080 Uiso 1 calc R .
C244 C 0.4432(5) 0.8116(3) 0.0834(4) 0.044(2) Uani 1 d . .
C245 C 0.4974(5) 0.8427(3) 0.1432(3) 0.0406(14) Uani 1 d . .
H245 H 0.4634(5) 0.8752(3) 0.1596(3) 0.080 Uiso 1 calc R .
C246 C 0.6386(5) 0.6949(3) 0.0704(4) 0.045(2) Uani 1 d . .
C247 C 0.3341(7) 0.8316(4) 0.0477(5) 0.071(3) Uani 1 d . .
F51 F 0.2624(3) 0.8202(2) 0.3833(3) 0.0759(15) Uani 1 d . .
F52 F 0.3431(4) 0.8858(3) 0.4486(3) 0.093(2) Uani 1 d . .
F53 F 0.2988(4) 0.8976(2) 0.3355(3) 0.085(2) Uani 1 d . .
F54 F 0.7281(4) 0.7118(2) 0.4684(3) 0.087(2) Uani 1 d . .
F55 F 0.5999(6) 0.6656(2) 0.4098(3) 0.105(2) Uani 1 d . .
F56 F 0.5864(5) 0.7052(2) 0.5096(3) 0.097(2) Uani 1 d . .
C226 C 0.6141(9) 1.0534(5) 0.1071(7) 0.063(6) Uiso 0.43(2) d PD 1
F61 F 0.5418(11) 1.0971(4) 0.0990(7) 0.091(5) Uiso 0.43(2) d PD 1
F62 F 0.5899(12) 1.0201(5) 0.0468(5) 0.081(5) Uiso 0.43(2) d PD 1
F63 F 0.7092(9) 1.0777(7) 0.1055(8) 0.125(7) Uiso 0.43(2) d PD 1
C26 C 0.6047(10) 1.0409(6) 0.0868(10) 0.131(10) Uiso 0.57(2) d PD 2
F61A F 0.5853(12) 1.0964(4) 0.0862(7) 0.129(6) Uiso 0.57(2) d PD 2
F62A F 0.5277(10) 1.0132(5) 0.0450(5) 0.108(4) Uiso 0.57(2) d PD 2
F63A F 0.6978(10) 1.0311(8) 0.0685(8) 0.180(9) Uiso 0.57(2) d PD 2
F64 F 0.5598(5) 1.1027(2) 0.3616(4) 0.110(2) Uani 1 d . .
F65 F 0.7254(6) 1.0939(4) 0.3769(7) 0.179(5) Uani 1 d . .
F66 F 0.6321(8) 1.0360(5) 0.4228(6) 0.153(3) Uiso 1 d . .
F71 F 0.9723(4) 0.8734(3) 0.1124(2) 0.084(2) Uani 1 d . .
F72 F 1.0666(7) 0.8088(4) 0.1751(4) 0.125(3) Uani 1 d . .
F73 F 1.1108(5) 0.8954(5) 0.1901(4) 0.152(4) Uani 1 d . .
F74 F 1.0635(7) 0.8486(4) 0.4690(3) 0.138(3) Uani 1 d . .
F75 F 1.0811(5) 0.9336(4) 0.4407(3) 0.124(3) Uani 1 d . .
F76 F 0.9453(3) 0.9084(2) 0.4808(2) 0.0713(14) Uani 1 d . .
F81 F 0.7455(4) 0.6942(2) 0.0863(4) 0.092(2) Uani 1 d . .
F82 F 0.6181(5) 0.6877(3) -0.0001(3) 0.102(2) Uani 1 d . .
F83 F 0.6123(6) 0.6483(2) 0.1010(5) 0.121(3) Uani 1 d . .
F84 F 0.3367(6) 0.8669(5) -0.0034(6) 0.195(6) Uani 1 d . .
F85 F 0.2715(4) 0.7896(3) 0.0187(4) 0.103(2) Uani 1 d . .
F86 F 0.2799(5) 0.8583(5) 0.0898(5) 0.167(5) Uani 1 d . .
C12 C 0.6868(14) 0.4035(7) 0.3709(9) 0.141(5) Uiso 1 d . .
H12A H 0.6483(14) 0.3821(7) 0.4038(9) 0.080 Uiso 1 calc R .
H12B H 0.7608(14) 0.3883(7) 0.3782(9) 0.080 Uiso 1 calc R .
Cl1 Cl 0.6223(4) 0.3908(2) 0.2794(3) 0.162(2) Uiso 1 d . .
Cl2 Cl 0.6915(5) 0.4750(2) 0.3945(3) 0.177(2) Uiso 1 d . .
C13 C -0.0555(28) 0.0317(9) 0.1887(10) 0.222(15) Uiso 0.735(13) d PD 1
H13A H -0.1273(28) 0.0294(9) 0.1569(10) 0.080 Uiso 0.735(13) calc PR 1
H13B H -0.0095(28) 0.0009(9) 0.1747(10) 0.080 Uiso 0.735(13) calc PR 1
Cl4 Cl -0.0648(10) 0.0256(6) 0.2814(7) 0.253(6) Uiso 0.735(13) d PD 1
C13A C 0.0433(66) 0.1340(43) 0.2696(23) 0.259(53) Uiso 0.265(13) d PD 2
H13C H 0.1147(66) 0.1221(43) 0.2967(23) 0.080 Uiso 0.265(13) calc PR 2
H13D H 0.0342(66) 0.1763(43) 0.2704(23) 0.080 Uiso 0.265(13) calc PR 2
Cl3A Cl -0.0650(23) 0.0944(14) 0.2907(16) 0.212(13) Uiso 0.265(13) d PD 2
Cl3 Cl 0.0044(9) 0.1021(5) 0.1827(6) 0.283(4) Uiso 1 d D .

loop_
_atom_type_symbol
_atom_type_description
_atom_type_scat_dispersion_real
_atom_type_scat_dispersion_imag
_atom_type_scat_source
C C 0.0033 0.0016 'International Tables Vol C Tables 4.2.6.8 and 6.1.1.4'
H H 0.0000 0.0000 'International Tables Vol C Tables 4.2.6.8 and 6.1.1.4'
N N 0.0061 0.0033 'International Tables Vol C Tables 4.2.6.8 and 6.1.1.4'
Co Co 0.2990 0.9730 'International Tables Vol C Tables 4.2.6.8 and 6.1.1.4'
B B 0.0013 0.0007 'International Tables Vol C Tables 4.2.6.8 and 6.1.1.4'
F F 0.0171 0.0103 'International Tables Vol C Tables 4.2.6.8 and 6.1.1.4'
O O 0.0106 0.0060 'International Tables Vol C Tables 4.2.6.8 and 6.1.1.4'
Cl Cl 0.1484 0.1585 'International Tables Vol C Tables 4.2.6.8 and 6.1.1.4'

loop_
_geom_angle_atom_site_label_1
_geom_angle_atom_site_label_2
_geom_angle_atom_site_label_3
_geom_angle
_geom_angle_site_symmetry_1
_geom_angle_site_symmetry_3
_geom_angle_publ_flag
O3 Co1 O2 105.5(2) . . ?
O3 Co1 O4 82.0(2) . . ?
O2 Co1 O4 82.5(2) . . ?
O3 Co1 N2 111.4(3) . . ?
O2 Co1 N2 99.7(2) . . ?
O4 Co1 N2 164.9(3) . . ?
O3 Co1 N1 154.4(2) . . ?
O2 Co1 N1 100.0(2) . . ?
O4 Co1 N1 104.4(2) . . ?
N2 Co1 N1 60.5(3) . . ?
O3 Co1 N3 95.1(2) . . ?
O2 Co1 N3 155.0(2) . . ?
O4 Co1 N3 114.9(2) . . ?
N2 Co1 N3 58.8(3) . . ?
N1 Co1 N3 59.6(2) . . ?
O3 Co1 Co2 39.03(12) . . ?
O2 Co1 Co2 91.64(12) . . ?
O4 Co1 Co2 43.37(11) . . ?
N2 Co1 Co2 150.4(3) . . ?
N1 Co1 Co2 144.2(2) . . ?
N3 Co1 Co2 113.4(2) . . ?
O3 Co1 Co3 90.72(14) . . ?
O2 Co1 Co3 39.52(12) . . ?
O4 Co1 Co3 43.51(11) . . ?
N2 Co1 Co3 138.8(2) . . ?
N1 Co1 Co3 111.2(2) . . ?
N3 Co1 Co3 156.5(2) . . ?
Co2 Co1 Co3 59.89(3) . . ?
O3 Co2 O1 106.2(2) . . ?
O3 Co2 O4 82.2(2) . . ?
O1 Co2 O4 82.2(2) . . ?
O3 Co2 N5 96.1(2) . . ?
O1 Co2 N5 156.4(2) . . ?
O4 Co2 N5 108.8(2) . . ?
O3 Co2 N6 107.9(2) . . ?
O1 Co2 N6 103.4(2) . . ?
O4 Co2 N6 166.1(2) . . ?
N5 Co2 N6 61.4(3) . . ?
O3 Co2 N4 157.1(2) . . ?
O1 Co2 N4 96.3(2) . . ?
O4 Co2 N4 105.5(2) . . ?
N5 Co2 N4 61.0(3) . . ?
N6 Co2 N4 61.5(2) . . ?
O3 Co2 Co3 90.81(14) . . ?
O1 Co2 Co3 39.24(11) . . ?
O4 Co2 Co3 43.59(11) . . ?
N5 Co2 Co3 150.3(2) . . ?
N6 Co2 Co3 142.5(2) . . ?
N4 Co2 Co3 109.8(2) . . ?
O3 Co2 Co1 38.95(13) . . ?
O1 Co2 Co1 91.99(12) . . ?
O4 Co2 Co1 43.64(11) . . ?
N5 Co2 Co1 110.4(2) . . ?
N6 Co2 Co1 146.8(2) . . ?
N4 Co2 Co1 146.5(2) . . ?
Co3 Co2 Co1 60.06(3) . . ?
O1 Co3 O2 107.3(2) . . ?
O1 Co3 O4 82.3(2) . . ?
O2 Co3 O4 82.5(2) . . ?
O1 Co3 N7 103.7(2) . . ?
O2 Co3 N7 102.6(2) . . ?
O4 Co3 N7 170.3(2) . . ?
O1 Co3 N8 155.6(2) . . ?
O2 Co3 N8 95.5(2) . . ?
O4 Co3 N8 109.9(2) . . ?
N7 Co3 N8 61.7(2) . . ?
O1 Co3 N9 96.2(2) . . ?
O2 Co3 N9 154.3(2) . . ?
O4 Co3 N9 111.4(2) . . ?
N7 Co3 N9 60.8(2) . . ?
N8 Co3 N9 59.9(2) . . ?
O1 Co3 Co2 39.46(12) . . ?
O2 Co3 Co2 91.68(13) . . ?
O4 Co3 Co2 43.45(11) . . ?
N7 Co3 Co2 143.2(2) . . ?
N8 Co3 Co2 151.1(2) . . ?
N9 Co3 Co2 113.36(15) . . ?
O1 Co3 Co1 92.17(12) . . ?
O2 Co3 Co1 39.40(13) . . ?
O4 Co3 Co1 43.64(10) . . ?
N7 Co3 Co1 142.0(2) . . ?
N8 Co3 Co1 111.4(2) . . ?
N9 Co3 Co1 152.16(15) . . ?
Co2 Co3 Co1 60.05(3) . . ?
N3 C1 N1 107.3(7) . . ?
C2 N1 C10 114.6(8) . . ?
C2 N1 C1 107.0(7) . . ?
C10 N1 C1 111.9(8) . . ?
C2 N1 Co1 90.6(5) . . ?
C10 N1 Co1 134.2(6) . . ?
C1 N1 Co1 94.6(4) . . ?
N1 C2 N2 107.8(7) . . ?
C2 N2 C3 110.9(9) . . ?
C2 N2 C20 115.2(10) . . ?
C3 N2 C20 110.6(9) . . ?
C2 N2 Co1 90.0(4) . . ?
C3 N2 Co1 95.4(5) . . ?
C20 N2 Co1 131.9(8) . . ?
N3 C3 N2 104.2(7) . . ?
C1 N3 C3 110.7(8) . . ?
C1 N3 C30 113.9(8) . . ?
C3 N3 C30 110.7(8) . . ?
C1 N3 Co1 90.2(4) . . ?
C3 N3 Co1 90.2(5) . . ?
C30 N3 Co1 137.7(7) . . ?
C21 O2 Co1 122.3(6) . . ?
C21 O2 Co3 120.0(5) . . ?
Co1 O2 Co3 101.1(2) . . ?
C41 O4 Co2 124.3(4) . . ?
C41 O4 Co3 121.7(4) . . ?
Co2 O4 Co3 93.0(2) . . ?
C41 O4 Co1 123.4(5) . . ?
Co2 O4 Co1 93.0(2) . . ?
Co3 O4 Co1 92.9(2) . . ?
C31 O3 Co1 126.6(5) . . ?
C31 O3 Co2 130.8(5) . . ?
Co1 O3 Co2 102.0(2) . . ?
N4 C4 N6 106.3(6) . . ?
C40 N4 C4 112.7(8) . . ?
C40 N4 C5 114.0(9) . . ?
C4 N4 C5 108.3(7) . . ?
C40 N4 Co2 136.0(6) . . ?
C4 N4 Co2 90.4(4) . . ?
C5 N4 Co2 91.2(5) . . ?
N5 C5 N4 104.7(7) . . ?
C50 N5 C5 113.6(9) . . ?
C50 N5 C6 110.1(10) . . ?
C5 N5 C6 109.6(7) . . ?
C50 N5 Co2 134.6(7) . . ?
C5 N5 Co2 94.7(5) . . ?
C6 N5 Co2 91.2(4) . . ?
N6 C6 N5 104.2(6) . . ?
C6 N6 C60 110.3(8) . . ?
C6 N6 C4 110.7(7) . . ?
C60 N6 C4 111.8(8) . . ?
C6 N6 Co2 91.9(5) . . ?
C60 N6 Co2 137.1(6) . . ?
C4 N6 Co2 92.4(4) . . ?
N9 C7 N7 106.2(5) . . ?
C8 N7 C70 111.2(6) . . ?
C8 N7 C7 109.7(6) . . ?
C70 N7 C7 113.4(6) . . ?
C8 N7 Co3 91.1(4) . . ?
C70 N7 Co3 135.1(5) . . ?
C7 N7 Co3 93.0(4) . . ?
N7 C8 N8 105.6(5) . . ?
C9 N8 C80 114.0(6) . . ?
C9 N8 C8 109.4(6) . . ?
C80 N8 C8 111.2(7) . . ?
C9 N8 Co3 94.9(4) . . ?
C80 N8 Co3 134.4(5) . . ?
C8 N8 Co3 89.5(4) . . ?
N8 C9 N9 105.6(5) . . ?
C7 N9 C90 111.6(7) . . ?
C7 N9 C9 108.9(6) . . ?
C90 N9 C9 112.1(6) . . ?
C7 N9 Co3 90.2(4) . . ?
C90 N9 Co3 138.3(5) . . ?
C9 N9 Co3 92.0(4) . . ?
C11 O1 Co3 126.8(5) . . ?
C11 O1 Co2 122.3(5) . . ?
Co3 O1 Co2 101.3(2) . . ?
C140 B1 C130 105.1(5) . . ?
C140 B1 C120 113.1(5) . . ?
C130 B1 C120 112.8(5) . . ?
C140 B1 C110 109.5(5) . . ?
C130 B1 C110 112.5(5) . . ?
C120 B1 C110 104.0(5) . . ?
C111 C110 C115 115.7(6) . . ?
C111 C110 B1 122.3(5) . . ?
C115 C110 B1 122.0(6) . . ?
C110 C111 C112 123.8(6) . . ?
C113 C112 C111 119.0(7) . . ?
C113 C112 C116 121.0(7) . . ?
C111 C112 C116 120.0(7) . . ?
C112 C113 C114 119.1(6) . . ?
C113 C114 C115 121.3(6) . . ?
C113 C114 C117 117.7(7) . . ?
C115 C114 C117 120.9(8) . . ?
C114 C115 C110 121.2(7) . . ?
F11A C116 F12A 102.1(33) . . ?
F11 C116 F13 106.6(14) . . ?
F11A C116 F13A 110.4(34) . . ?
F12A C116 F13A 111.2(25) . . ?
F11 C116 F12 103.4(16) . . ?
F13 C116 F12 104.4(21) . . ?
F11 C116 C112 114.7(12) . . ?
F11A C116 C112 114.6(22) . . ?
F12A C116 C112 112.3(12) . . ?
F13 C116 C112 116.2(10) . . ?
F13A C116 C112 106.4(14) . . ?
F12 C116 C112 110.3(14) . . ?
F14 C117 F15 102.1(8) . . ?
F14 C117 F16 106.3(10) . . ?
F15 C117 F16 104.2(10) . . ?
F14 C117 C114 115.1(8) . . ?
F15 C117 C114 114.3(9) . . ?
F16 C117 C114 113.7(8) . . ?
C125 C120 C121 115.5(5) . . ?
C125 C120 B1 123.3(5) . . ?
C121 C120 B1 120.9(5) . . ?
C122 C121 C120 122.5(5) . . ?
C123 C122 C121 120.4(5) . . ?
C123 C122 C126 119.6(5) . . ?
C121 C122 C126 119.9(6) . . ?
C122 C123 C124 119.6(5) . . ?
C123 C124 C125 118.1(5) . . ?
C123 C124 C127 119.9(5) . . ?
C125 C124 C127 122.0(5) . . ?
C120 C125 C124 123.9(6) . . ?
F22 C126 F21 106.4(6) . . ?
F22 C126 F23 105.5(7) . . ?
F21 C126 F23 104.3(6) . . ?
F22 C126 C122 113.7(6) . . ?
F21 C126 C122 113.6(5) . . ?
F23 C126 C122 112.6(6) . . ?
F25A C127 F24A 111.6(6) . . ?
F26 C127 F24 111.6(7) . . ?
F26 C127 F25 102.4(6) . . ?
F24 C127 F25 105.3(6) . . ?
F25A C127 F26A 102.9(6) . . ?
F24A C127 F26A 103.5(6) . . ?
F25A C127 C124 115.3(6) . . ?
F26 C127 C124 115.4(6) . . ?
F24A C127 C124 114.8(5) . . ?
F24 C127 C124 113.5(6) . . ?
F25 C127 C124 107.4(6) . . ?
F26A C127 C124 107.3(5) . . ?
C135 C130 C131 115.2(6) . . ?
C135 C130 B1 121.8(5) . . ?
C131 C130 B1 122.7(6) . . ?
C132 C131 C130 121.6(7) . . ?
C133 C132 C131 122.3(7) . . ?
C133 C132 C136 119.6(8) . . ?
C131 C132 C136 118.1(8) . . ?
C132 C133 C134 118.3(6) . . ?
C135 C134 C133 118.7(7) . . ?
C135 C134 C137 121.3(7) . . ?
C133 C134 C137 120.0(7) . . ?
C134 C135 C130 123.7(6) . . ?
F33 C136 F31 110.6(11) . . ?
F33 C136 F32 109.2(13) . . ?
F31 C136 F32 98.5(9) . . ?
F33 C136 C132 114.1(9) . . ?
F31 C136 C132 112.9(11) . . ?
F32 C136 C132 110.4(7) . . ?
F36A C137 F34A 119.9(25) . . ?
F36 C137 F35 108.0(15) . . ?
F36 C137 F34 103.2(16) . . ?
F35 C137 F34 101.9(12) . . ?
F36A C137 F35A 99.9(26) . . ?
F34A C137 F35A 106.7(24) . . ?
F36A C137 C134 112.3(14) . . ?
F34A C137 C134 106.0(13) . . ?
F36 C137 C134 115.7(8) . . ?
F35 C137 C134 114.4(10) . . ?
F34 C137 C134 112.2(10) . . ?
F35A C137 C134 112.0(13) . . ?
C145 C140 C141 114.2(5) . . ?
C145 C140 B1 124.1(5) . . ?
C141 C140 B1 121.4(5) . . ?
C142 C141 C140 123.7(6) . . ?
C141 C142 C143 120.0(6) . . ?
C141 C142 C146 119.7(6) . . ?
C143 C142 C146 120.3(6) . . ?
C144 C143 C142 118.2(6) . . ?
C143 C144 C145 121.3(6) . . ?
C143 C144 C147 117.2(6) . . ?
C145 C144 C147 121.4(6) . . ?
C144 C145 C140 122.4(6) . . ?
F43 C146 F41 106.0(8) . . ?
F43 C146 F42 110.0(9) . . ?
F41 C146 F42 102.0(7) . . ?
F43 C146 C142 114.9(7) . . ?
F41 C146 C142 113.4(7) . . ?
F42 C146 C142 109.8(7) . . ?
F44A C147 F45A 112.4(21) . . ?
F46 C147 F44 101.7(24) . . ?
F46 C147 F45 110.4(19) . . ?
F44 C147 F45 102.8(17) . . ?
F44A C147 F46A 103.7(27) . . ?
F45A C147 F46A 98.0(16) . . ?
F44A C147 C144 117.5(12) . . ?
F46 C147 C144 116.4(10) . . ?
F45A C147 C144 115.9(10) . . ?
F44 C147 C144 111.9(10) . . ?
F45 C147 C144 112.3(9) . . ?
F46A C147 C144 106.3(11) . . ?
C210 B2 C230 114.5(5) . . ?
C210 B2 C240 103.3(4) . . ?
C230 B2 C240 115.1(5) . . ?
C210 B2 C220 110.7(5) . . ?
C230 B2 C220 101.8(4) . . ?
C240 B2 C220 111.6(5) . . ?
C215 C210 C211 114.4(5) . . ?
C215 C210 B2 124.0(5) . . ?
C211 C210 B2 121.5(5) . . ?
C212 C211 C210 123.1(5) . . ?
C211 C212 C213 120.6(5) . . ?
C211 C212 C216 120.5(5) . . ?
C213 C212 C216 118.9(5) . . ?
C214 C213 C212 118.1(5) . . ?
C213 C214 C215 120.5(5) . . ?
C213 C214 C217 120.3(5) . . ?
C215 C214 C217 119.0(5) . . ?
C214 C215 C210 123.2(5) . . ?
F53 C216 F51 107.2(6) . . ?
F53 C216 F52 106.3(6) . . ?
F51 C216 F52 103.5(6) . . ?
F53 C216 C212 114.4(6) . . ?
F51 C216 C212 112.6(5) . . ?
F52 C216 C212 111.9(6) . . ?
F55 C217 F54 104.1(6) . . ?
F55 C217 F56 106.7(6) . . ?
F54 C217 F56 105.0(6) . . ?
F55 C217 C214 112.6(5) . . ?
F54 C217 C214 114.6(5) . . ?
F56 C217 C214 113.0(5) . . ?
C225 C220 C221 117.5(6) . . ?
C225 C220 B2 120.7(6) . . ?
C221 C220 B2 121.3(6) . . ?
C220 C221 C222 120.9(8) . . ?
C226 C222 C223 112.5(7) . . ?
C226 C222 C221 127.6(8) . . ?
C223 C222 C221 119.5(6) . . ?
C223 C222 C26 128.4(7) . . ?
C221 C222 C26 112.1(8) . . ?
C224 C223 C222 119.8(8) . . ?
C223 C224 C225 120.0(9) . . ?
C223 C224 C227 120.6(8) . . ?
C225 C224 C227 119.4(9) . . ?
C220 C225 C224 122.3(8) . . ?
F66 C227 F64 104.6(12) . . ?
F66 C227 F65 105.1(10) . . ?
F64 C227 F65 101.3(7) . . ?
F66 C227 C224 117.9(9) . . ?
F64 C227 C224 116.7(9) . . ?
F65 C227 C224 109.6(12) . . ?
C231 C230 C235 115.8(5) . . ?
C231 C230 B2 123.3(5) . . ?
C235 C230 B2 120.1(5) . . ?
C232 C231 C230 122.1(6) . . ?
C231 C232 C233 121.2(6) . . ?
C231 C232 C236 119.9(6) . . ?
C233 C232 C236 118.9(6) . . ?
C234 C233 C232 116.8(6) . . ?
C233 C234 C235 123.6(5) . . ?
C233 C234 C237 117.9(5) . . ?
C235 C234 C237 118.5(5) . . ?
C234 C235 C230 120.3(5) . . ?
F71 C236 F73 108.5(8) . . ?
F71 C236 F72 106.0(8) . . ?
F73 C236 F72 103.5(8) . . ?
F71 C236 C232 114.3(6) . . ?
F73 C236 C232 112.5(7) . . ?
F72 C236 C232 111.3(7) . . ?
F76 C237 F74 106.8(7) . . ?
F76 C237 F75 106.5(7) . . ?
F74 C237 F75 103.0(7) . . ?
F76 C237 C234 115.4(6) . . ?
F74 C237 C234 112.8(6) . . ?
F75 C237 C234 111.4(6) . . ?
C241 C240 C245 115.8(6) . . ?
C241 C240 B2 124.3(5) . . ?
C245 C240 B2 119.5(5) . . ?
C242 C241 C240 122.7(5) . . ?
C241 C242 C243 119.7(6) . . ?
C241 C242 C246 121.1(6) . . ?
C243 C242 C246 119.1(6) . . ?
C244 C243 C242 118.8(6) . . ?
C243 C244 C245 120.8(6) . . ?
C243 C244 C247 121.3(6) . . ?
C245 C244 C247 117.9(6) . . ?
C244 C245 C240 121.9(6) . . ?
F83 C246 F82 108.6(7) . . ?
F83 C246 F81 103.2(6) . . ?
F82 C246 F81 102.6(6) . . ?
F83 C246 C242 113.5(6) . . ?
F82 C246 C242 113.9(6) . . ?
F81 C246 C242 113.9(6) . . ?
F84 C247 F86 104.1(9) . . ?
F84 C247 F85 105.9(8) . . ?
F86 C247 F85 104.8(9) . . ?
F84 C247 C244 112.5(9) . . ?
F86 C247 C244 115.7(7) . . ?
F85 C247 C244 113.0(7) . . ?
F63 C226 F62 106.5(9) . . ?
F63 C226 F61 106.0(9) . . ?
F62 C226 F61 107.2(9) . . ?
F63 C226 C222 113.5(9) . . ?
F62 C226 C222 109.7(9) . . ?
F61 C226 C222 113.6(9) . . ?
F62A C26 F63A 111.6(11) . . ?
F62A C26 F61A 111.3(11) . . ?
F63A C26 F61A 110.2(11) . . ?
F62A C26 C222 109.6(10) . . ?
F63A C26 C222 107.2(10) . . ?
F61A C26 C222 106.8(11) . . ?
Cl2 C12 Cl1 113.3(10) . . ?
Cl4 C13 Cl3 103.9(11) . . ?
Cl3A C13A Cl3 84.0(14) . . ?
C13A Cl3A Cl3 48.1(8) . . ?
C13A Cl3 Cl3A 47.9(7) . . ?

loop_
_geom_bond_atom_site_label_1
_geom_bond_atom_site_label_2
_geom_bond_distance
_geom_bond_site_symmetry_2
_geom_bond_publ_flag
Co1 O3 1.956(5) . ?
Co1 O2 1.968(4) . ?
Co1 O4 2.103(4) . ?
Co1 N2 2.283(6) . ?
Co1 N1 2.297(7) . ?
Co1 N3 2.425(6) . ?
Co1 Co2 3.0425(12) . ?
Co1 Co3 3.0428(11) . ?
Co2 O3 1.959(4) . ?
Co2 O1 1.969(4) . ?
Co2 O4 2.092(4) . ?
Co2 N5 2.249(6) . ?
Co2 N6 2.272(6) . ?
Co2 N4 2.332(6) . ?
Co2 Co3 3.0377(11) . ?
Co3 O1 1.959(4) . ?
Co3 O2 1.973(4) . ?
Co3 O4 2.097(4) . ?
Co3 N7 2.261(5) . ?
Co3 N8 2.298(6) . ?
Co3 N9 2.362(6) . ?
C1 N3 1.442(12) . ?
C1 N1 1.473(10) . ?
N1 C2 1.403(12) . ?
N1 C10 1.447(13) . ?
C2 N2 1.450(13) . ?
N2 C3 1.475(12) . ?
N2 C20 1.492(13) . ?
C3 N3 1.456(13) . ?
N3 C30 1.488(11) . ?
O2 C21 1.402(10) . ?
O4 C41 1.396(8) . ?
O3 C31 1.411(9) . ?
C4 N4 1.463(11) . ?
C4 N6 1.480(10) . ?
N4 C40 1.424(11) . ?
N4 C5 1.471(13) . ?
C5 N5 1.469(13) . ?
N5 C50 1.427(11) . ?
N5 C6 1.494(13) . ?
C6 N6 1.432(10) . ?
N6 C60 1.454(12) . ?
C7 N9 1.442(10) . ?
C7 N7 1.486(10) . ?
N7 C8 1.464(10) . ?
N7 C70 1.465(10) . ?
C8 N8 1.472(9) . ?
N8 C9 1.455(10) . ?
N8 C80 1.468(10) . ?
C9 N9 1.467(10) . ?
N9 C90 1.464(10) . ?
O1 C11 1.372(9) . ?
B1 C140 1.624(9) . ?
B1 C130 1.625(9) . ?
B1 C120 1.634(9) . ?
B1 C110 1.654(8) . ?
C110 C111 1.376(9) . ?
C110 C115 1.404(9) . ?
C111 C112 1.395(9) . ?
C112 C113 1.372(10) . ?
C112 C116 1.493(13) . ?
C113 C114 1.376(11) . ?
C114 C115 1.382(10) . ?
C114 C117 1.485(11) . ?
C116 F11 1.222(15) . ?
C116 F11A 1.26(3) . ?
C116 F12A 1.29(3) . ?
C116 F13 1.31(2) . ?
C116 F13A 1.40(3) . ?
C116 F12 1.41(3) . ?
C117 F14 1.283(11) . ?
C117 F15 1.304(12) . ?
C117 F16 1.312(13) . ?
C120 C125 1.391(8) . ?
C120 C121 1.403(8) . ?
C121 C122 1.391(8) . ?
C122 C123 1.390(9) . ?
C122 C126 1.486(9) . ?
C123 C124 1.396(9) . ?
C124 C125 1.415(8) . ?
C124 C127 1.445(7) . ?
C126 F22 1.311(8) . ?
C126 F21 1.320(8) . ?
C126 F23 1.323(9) . ?
C127 F25A 1.303(7) . ?
C127 F26 1.308(7) . ?
C127 F24A 1.318(7) . ?
C127 F24 1.325(7) . ?
C127 F25 1.406(7) . ?
C127 F26A 1.415(7) . ?
C130 C135 1.388(9) . ?
C130 C131 1.417(9) . ?
C131 C132 1.373(10) . ?
C132 C133 1.345(11) . ?
C132 C136 1.538(11) . ?
C133 C134 1.431(11) . ?
C134 C135 1.377(9) . ?
C134 C137 1.485(12) . ?
C136 F33 1.198(14) . ?
C136 F31 1.291(14) . ?
C136 F32 1.358(12) . ?
C137 F36A 1.22(2) . ?
C137 F34A 1.23(2) . ?
C137 F36 1.28(2) . ?
C137 F35 1.311(15) . ?
C137 F34 1.35(2) . ?
C137 F35A 1.36(2) . ?
C140 C145 1.402(8) . ?
C140 C141 1.417(8) . ?
C141 C142 1.359(9) . ?
C142 C143 1.395(10) . ?
C142 C146 1.497(10) . ?
C143 C144 1.373(10) . ?
C144 C145 1.379(9) . ?
C144 C147 1.499(10) . ?
C146 F43 1.261(11) . ?
C146 F41 1.321(9) . ?
C146 F42 1.347(12) . ?
C147 F44A 1.18(2) . ?
C147 F46 1.24(2) . ?
C147 F45A 1.30(2) . ?
C147 F44 1.31(2) . ?
C147 F45 1.36(2) . ?
C147 F46A 1.38(2) . ?
B2 C210 1.626(9) . ?
B2 C230 1.639(9) . ?
B2 C240 1.640(9) . ?
B2 C220 1.647(9) . ?
C210 C215 1.397(8) . ?
C210 C211 1.408(8) . ?
C211 C212 1.365(8) . ?
C212 C213 1.395(8) . ?
C212 C216 1.497(8) . ?
C213 C214 1.373(8) . ?
C214 C215 1.381(8) . ?
C214 C217 1.482(8) . ?
C216 F53 1.282(8) . ?
C216 F51 1.328(8) . ?
C216 F52 1.339(9) . ?
C217 F55 1.315(8) . ?
C217 F54 1.319(8) . ?
C217 F56 1.325(8) . ?
C220 C225 1.390(10) . ?
C220 C221 1.390(10) . ?
C221 C222 1.422(10) . ?
C222 C226 1.399(14) . ?
C222 C223 1.410(13) . ?
C222 C26 1.60(2) . ?
C223 C224 1.357(14) . ?
C224 C225 1.409(9) . ?
C224 C227 1.454(15) . ?
C227 F66 1.258(15) . ?
C227 F64 1.319(11) . ?
C227 F65 1.370(14) . ?
C230 C231 1.398(8) . ?
C230 C235 1.432(8) . ?
C231 C232 1.385(9) . ?
C232 C233 1.413(9) . ?
C232 C236 1.495(10) . ?
C233 C234 1.357(9) . ?
C234 C235 1.384(8) . ?
C234 C237 1.513(8) . ?
C236 F71 1.302(9) . ?
C236 F73 1.307(9) . ?
C236 F72 1.359(12) . ?
C237 F76 1.285(8) . ?
C237 F74 1.318(10) . ?
C237 F75 1.327(9) . ?
C240 C241 1.391(9) . ?
C240 C245 1.401(8) . ?
C241 C242 1.390(9) . ?
C242 C243 1.399(9) . ?
C242 C246 1.466(9) . ?
C243 C244 1.365(9) . ?
C244 C245 1.397(9) . ?
C244 C247 1.493(9) . ?
C246 F83 1.300(9) . ?
C246 F82 1.303(9) . ?
C246 F81 1.333(8) . ?
C247 F84 1.265(12) . ?
C247 F86 1.300(11) . ?
C247 F85 1.309(10) . ?
C226 F63 1.340(9) . ?
C226 F62 1.353(10) . ?
C226 F61 1.358(9) . ?
C26 F62A 1.299(10) . ?
C26 F63A 1.313(10) . ?
C26 F61A 1.313(10) . ?
C12 Cl2 1.72(2) . ?
C12 Cl1 1.77(2) . ?
C13 Cl4 1.764(10) . ?
C13 Cl3 1.818(10) . ?
C13A Cl3A 1.763(10) . ?
C13A Cl3 1.768(10) . ?
Cl3A Cl3 2.36(3) . ?
